data_4121264
loop_
_publ_author_name
'Yu Tang'
'Jiakun Li'
'Yugen Zhu'
'Yao Li'
'Biao Yu'

_publ_section_title
;
 Mechanistic Insights into the Gold(I)-Catalyzed Activation of Glycosyl
 ortho-Alkynylbenzoates for Glycosidation
;
_journal_name_full 'Journal of the American Chemical Society'
_journal_page_first 18396
_journal_page_last 18405
_journal_paper_doi 10.1021/ja4064316
_journal_volume 135
_journal_year 2013
_chemical_formula_sum 'C51 H43 Au2 F6 N O6 P2 S2'
_chemical_formula_weight 1399.86
_chemical_name_systematic
; 
 ? 
;
_space_group_IT_number 14
_symmetry_cell_setting monoclinic
_symmetry_space_group_name_Hall '-P 2yn'
_symmetry_space_group_name_H-M 'P 1 21/n 1'
_atom_sites_solution_hydrogens geom
_atom_sites_solution_primary direct
_atom_sites_solution_secondary difmap
_audit_creation_method SHELXL-97
_cell_angle_alpha 90.00
_cell_angle_beta 96.641(3)
_cell_angle_gamma 90.00
_cell_formula_units_Z 4
_cell_length_a 13.561(2)
_cell_length_b 16.729(2)
_cell_length_c 22.476(3)
_cell_measurement_reflns_used 6411
_cell_measurement_temperature 133(2)
_cell_measurement_theta_max 26.36
_cell_measurement_theta_min 2.19
_cell_volume 5064.7(12)
_computing_cell_refinement 'Bruker SAINT'
_computing_data_collection 'Bruker APEX2'
_computing_data_reduction 'Bruker SAINT'
_computing_molecular_graphics 'Bruker SHELXTL'
_computing_publication_material 'Bruker SHELXTL'
_computing_structure_refinement 'SHELXL-97 (Sheldrick, 2008)'
_computing_structure_solution 'SHELXS-97 (Sheldrick, 2008)'
_diffrn_ambient_temperature 133(2)
_diffrn_measured_fraction_theta_full 0.998
_diffrn_measured_fraction_theta_max 0.998
_diffrn_measurement_device_type 'Bruker APEX-II CCD'
_diffrn_measurement_method '\f and \w scans'
_diffrn_radiation_monochromator graphite
_diffrn_radiation_source 'fine-focus sealed tube'
_diffrn_radiation_type MoK\a
_diffrn_radiation_wavelength 0.71073
_diffrn_reflns_av_R_equivalents 0.0579
_diffrn_reflns_av_sigmaI/netI 0.0551
_diffrn_reflns_limit_h_max 13
_diffrn_reflns_limit_h_min -16
_diffrn_reflns_limit_k_max 20
_diffrn_reflns_limit_k_min -20
_diffrn_reflns_limit_l_max 27
_diffrn_reflns_limit_l_min -27
_diffrn_reflns_number 34647
_diffrn_reflns_theta_full 26.00
_diffrn_reflns_theta_max 26.00
_diffrn_reflns_theta_min 1.52
_exptl_absorpt_coefficient_mu 6.004
_exptl_absorpt_correction_T_max 0.6452
_exptl_absorpt_correction_T_min 0.3798
_exptl_absorpt_correction_type multi-scan
_exptl_absorpt_process_details sadabs
_exptl_crystal_colour colourless
_exptl_crystal_density_diffrn 1.836
_exptl_crystal_description block
_exptl_crystal_F_000 2712
_exptl_crystal_size_max 0.20
_exptl_crystal_size_mid 0.12
_exptl_crystal_size_min 0.08
_refine_diff_density_max 2.841
_refine_diff_density_min -4.144
_refine_diff_density_rms 0.287
_refine_ls_extinction_method none
_refine_ls_goodness_of_fit_ref 1.197
_refine_ls_hydrogen_treatment constr
_refine_ls_matrix_type full
_refine_ls_number_parameters 658
_refine_ls_number_reflns 9936
_refine_ls_number_restraints 275
_refine_ls_restrained_S_all 1.206
_refine_ls_R_factor_all 0.1016
_refine_ls_R_factor_gt 0.0828
_refine_ls_shift/su_max 0.022
_refine_ls_shift/su_mean 0.000
_refine_ls_structure_factor_coef Fsqd
_refine_ls_weighting_details 'calc w=1/[\s^2^(Fo^2^)+(0.0373P)^2^+231.7414P] where P=(Fo^2^+2Fc^2^)/3'
_refine_ls_weighting_scheme calc
_refine_ls_wR_factor_gt 0.1842
_refine_ls_wR_factor_ref 0.1977
_reflns_number_gt 8115
_reflns_number_total 9936
_reflns_threshold_expression >2sigma(I)
_cod_data_source_file ja4064316_si_002.cif
_cod_data_source_block mo_dm12159_0m
_cod_original_cell_volume 5064.8(13)
_cod_database_code 4121264

loop_
_symmetry_equiv_pos_as_xyz
'x, y, z'
'-x+1/2, y+1/2, -z+1/2'
'-x, -y, -z'
'x-1/2, -y-1/2, z-1/2'

loop_
_atom_site_label
_atom_site_type_symbol
_atom_site_fract_x
_atom_site_fract_y
_atom_site_fract_z
_atom_site_U_iso_or_equiv
_atom_site_adp_type
_atom_site_occupancy
_atom_site_symmetry_multiplicity
_atom_site_calc_flag
_atom_site_refinement_flags
_atom_site_disorder_assembly
_atom_site_disorder_group
Au1 Au 0.25844(4) 0.43597(4) 0.84478(3) 0.02556(16) Uani 1 1 d . . .
Au2 Au 0.40961(4) 0.34112(3) 0.89505(3) 0.02415(16) Uani 1 1 d . . .
P2 P 0.4196(3) 0.2059(2) 0.88560(18) 0.0247(8) Uani 1 1 d . . .
P1 P 0.1058(3) 0.4051(2) 0.79876(19) 0.0266(9) Uani 1 1 d . . .
O1 O 0.4002(11) 0.5672(8) 0.9811(6) 0.050(4) Uani 1 1 d . . .
O2 O 0.4801(11) 0.6811(8) 0.9799(6) 0.054(4) Uani 1 1 d . . .
C1 C 0.3936(12) 0.4674(9) 0.9023(7) 0.026(3) Uani 1 1 d . . .
C2 C 0.4616(13) 0.5180(9) 0.8737(7) 0.034(4) Uani 1 1 d . . .
C3 C 0.5002(13) 0.4976(9) 0.8201(8) 0.035(4) Uani 1 1 d . . .
H3A H 0.4807 0.4486 0.8010 0.042 Uiso 1 1 calc R . .
C4 C 0.5646(16) 0.5463(12) 0.7950(10) 0.050(5) Uani 1 1 d . . .
H4A H 0.5883 0.5297 0.7588 0.060 Uiso 1 1 calc R . .
C5 C 0.5977(14) 0.6200(12) 0.8203(9) 0.046(5) Uani 1 1 d . . .
H5A H 0.6429 0.6528 0.8021 0.055 Uiso 1 1 calc R . .
C6 C 0.5620(14) 0.6419(11) 0.8718(10) 0.046(5) Uani 1 1 d . . .
H6A H 0.5816 0.6915 0.8901 0.055 Uiso 1 1 calc R . .
C7 C 0.4951(14) 0.5911(10) 0.8989(8) 0.039(4) Uani 1 1 d . . .
C8 C 0.4629(17) 0.6196(11) 0.9541(8) 0.048(5) Uani 1 1 d . . .
C9 C 0.3659(19) 0.4976(16) 0.9548(11) 0.068(4) Uani 1 1 d U . .
C10 C 0.296(2) 0.4559(17) 0.9922(12) 0.075(4) Uani 1 1 d U . .
H10A H 0.2647 0.4109 0.9684 0.089 Uiso 1 1 calc R . .
H10B H 0.3359 0.4326 1.0276 0.089 Uiso 1 1 calc R . .
C11 C 0.214(2) 0.5048(18) 1.0141(12) 0.087(4) Uani 1 1 d DU . .
H11A H 0.2444 0.5402 1.0466 0.104 Uiso 1 1 calc R . .
H11B H 0.1687 0.4680 1.0319 0.104 Uiso 1 1 calc R . .
C12 C 0.154(2) 0.5558(18) 0.9683(12) 0.095(5) Uani 1 1 d DU . .
H12A H 0.1173 0.5204 0.9380 0.114 Uiso 1 1 calc R . .
H12B H 0.1994 0.5892 0.9475 0.114 Uiso 1 1 calc R . .
C13 C 0.079(2) 0.611(2) 0.9946(15) 0.105(6) Uani 1 1 d DU . .
H13A H 0.0420 0.6413 0.9623 0.157 Uiso 1 1 calc R . .
H13B H 0.1146 0.6472 1.0235 0.157 Uiso 1 1 calc R . .
H13C H 0.0328 0.5780 1.0147 0.157 Uiso 1 1 calc R . .
C14 C 0.0131(12) 0.4778(10) 0.8122(8) 0.035(4) Uani 1 1 d . . .
C15 C -0.0857(16) 0.4547(14) 0.8184(12) 0.068(7) Uani 1 1 d . . .
H15A H -0.1058 0.4003 0.8150 0.081 Uiso 1 1 calc R . .
C16 C -0.1529(16) 0.5150(15) 0.8299(13) 0.073(8) Uani 1 1 d . . .
H16A H -0.2197 0.5011 0.8341 0.088 Uiso 1 1 calc R . .
C17 C -0.1245(17) 0.5926(14) 0.8352(11) 0.061(6) Uani 1 1 d . . .
H17A H -0.1726 0.6325 0.8404 0.074 Uiso 1 1 calc R . .
C18 C -0.0332(18) 0.6133(12) 0.8334(12) 0.066(7) Uani 1 1 d . . .
H18A H -0.0145 0.6674 0.8411 0.079 Uiso 1 1 calc R . .
C19 C 0.0412(16) 0.5566(12) 0.8200(9) 0.049(5) Uani 1 1 d . . .
H19A H 0.1074 0.5730 0.8167 0.059 Uiso 1 1 calc R . .
C20 C 0.0954(13) 0.3885(9) 0.7188(7) 0.031(4) Uani 1 1 d . . .
C21 C 0.0025(15) 0.3710(12) 0.6876(9) 0.049(5) Uani 1 1 d . . .
H21A H -0.0555 0.3685 0.7075 0.059 Uiso 1 1 calc R . .
C22 C -0.0019(16) 0.3574(13) 0.6254(9) 0.052(5) Uani 1 1 d . . .
H22A H -0.0630 0.3427 0.6031 0.063 Uiso 1 1 calc R . .
C23 C 0.0808(15) 0.3652(17) 0.5976(9) 0.062(7) Uani 1 1 d . . .
H23A H 0.0752 0.3616 0.5552 0.075 Uiso 1 1 calc R . .
C24 C 0.1704(15) 0.3778(12) 0.6281(9) 0.047(5) Uani 1 1 d . . .
H24A H 0.2283 0.3773 0.6079 0.056 Uiso 1 1 calc R . .
C25 C 0.1775(13) 0.3913(10) 0.6883(8) 0.038(4) Uani 1 1 d . . .
H25A H 0.2405 0.4030 0.7096 0.045 Uiso 1 1 calc R . .
C26 C 0.0669(12) 0.3150(10) 0.8331(7) 0.030(4) Uani 1 1 d . . .
C27 C 0.0543(16) 0.2431(11) 0.8059(9) 0.050(5) Uani 1 1 d . . .
H27A H 0.0645 0.2384 0.7650 0.060 Uiso 1 1 calc R . .
C28 C 0.027(2) 0.1766(12) 0.8360(12) 0.067(7) Uani 1 1 d . . .
H28A H 0.0157 0.1277 0.8149 0.080 Uiso 1 1 calc R . .
C29 C 0.0161(17) 0.1795(13) 0.8951(9) 0.053(6) Uani 1 1 d . . .
H29A H -0.0062 0.1336 0.9145 0.064 Uiso 1 1 calc R . .
C30 C 0.037(2) 0.2472(17) 0.9264(12) 0.079(8) Uani 1 1 d . . .
H30A H 0.0333 0.2487 0.9684 0.095 Uiso 1 1 calc R . .
C31 C 0.063(2) 0.3155(14) 0.8956(10) 0.072(8) Uani 1 1 d . . .
H31A H 0.0793 0.3634 0.9174 0.087 Uiso 1 1 calc R . .
C32 C 0.3414(11) 0.1764(9) 0.8177(7) 0.027(3) Uani 1 1 d . . .
C33 C 0.3450(13) 0.2215(10) 0.7662(7) 0.035(4) Uani 1 1 d . . .
H33A H 0.3909 0.2644 0.7660 0.042 Uiso 1 1 calc R . .
C34 C 0.2819(15) 0.2042(11) 0.7151(8) 0.040(4) Uani 1 1 d . . .
H34A H 0.2814 0.2379 0.6811 0.048 Uiso 1 1 calc R . .
C35 C 0.2213(16) 0.1403(11) 0.7128(9) 0.050(5) Uani 1 1 d . . .
H35A H 0.1810 0.1281 0.6765 0.060 Uiso 1 1 calc R . .
C36 C 0.2168(17) 0.0915(13) 0.7632(10) 0.058(6) Uani 1 1 d . . .
H36A H 0.1731 0.0470 0.7623 0.070 Uiso 1 1 calc R . .
C37 C 0.2799(13) 0.1116(10) 0.8152(8) 0.039(4) Uani 1 1 d . . .
H37A H 0.2797 0.0788 0.8497 0.046 Uiso 1 1 calc R . .
C38 C 0.5411(12) 0.1646(10) 0.8807(7) 0.028(3) Uani 1 1 d . . .
C39 C 0.5572(13) 0.0993(10) 0.8454(8) 0.035(4) Uani 1 1 d . . .
H39A H 0.5024 0.0742 0.8226 0.042 Uiso 1 1 calc R . .
C40 C 0.6502(14) 0.0706(12) 0.8428(9) 0.044(5) Uani 1 1 d . . .
H40A H 0.6595 0.0261 0.8178 0.053 Uiso 1 1 calc R . .
C41 C 0.7310(14) 0.1047(12) 0.8755(9) 0.047(5) Uani 1 1 d . . .
H41A H 0.7959 0.0846 0.8729 0.056 Uiso 1 1 calc R . .
C42 C 0.7167(14) 0.1679(14) 0.9117(11) 0.057(6) Uani 1 1 d . . .
H42A H 0.7723 0.1908 0.9353 0.068 Uiso 1 1 calc R . .
C43 C 0.6214(13) 0.2004(11) 0.9152(8) 0.038(4) Uani 1 1 d . . .
H43A H 0.6122 0.2450 0.9402 0.046 Uiso 1 1 calc R . .
C44 C 0.3688(12) 0.1538(10) 0.9452(7) 0.030(3) Uani 1 1 d . . .
C45 C 0.3919(12) 0.0750(10) 0.9604(8) 0.034(4) Uani 1 1 d . . .
H45A H 0.4411 0.0480 0.9410 0.041 Uiso 1 1 calc R . .
C46 C 0.3451(14) 0.0348(11) 1.0030(7) 0.039(4) Uani 1 1 d . . .
H46A H 0.3619 -0.0194 1.0117 0.047 Uiso 1 1 calc R . .
C47 C 0.2740(15) 0.0718(13) 1.0333(9) 0.048(5) Uani 1 1 d . . .
H47A H 0.2420 0.0428 1.0619 0.058 Uiso 1 1 calc R . .
C48 C 0.2494(14) 0.1525(12) 1.0215(10) 0.050(5) Uani 1 1 d . . .
H48A H 0.2025 0.1794 1.0426 0.060 Uiso 1 1 calc R . .
C49 C 0.2982(13) 0.1928(11) 0.9760(9) 0.041(4) Uani 1 1 d . . .
H49A H 0.2821 0.2470 0.9667 0.049 Uiso 1 1 calc R . .
N1 N 0.9087(15) 0.8219(12) 0.8493(9) 0.067(3) Uani 1 1 d U . .
O3 O 0.7369(14) 0.7930(11) 0.8368(10) 0.106(5) Uani 1 1 d DU . .
O4 O 0.7605(15) 0.9183(9) 0.8054(9) 0.100(4) Uani 1 1 d DU . .
O5 O 1.0742(19) 0.8121(16) 0.8602(11) 0.122(5) Uani 1 1 d U . .
O6 O 1.061(2) 0.9162(16) 0.8132(12) 0.123(5) Uani 1 1 d U . .
C51 C 1.029(4) 0.917(3) 0.926(2) 0.134(5) Uani 1 1 d U . .
F4 F 1.1102(18) 0.9503(15) 0.9399(10) 0.135(6) Uani 1 1 d U . .
F5 F 0.9882(16) 0.8798(14) 0.9626(10) 0.125(5) Uani 1 1 d U . .
F6 F 0.9635(19) 0.9846(16) 0.9301(11) 0.149(6) Uani 1 1 d U . .
S1 S 0.8228(4) 0.8454(4) 0.8139(3) 0.0587(13) Uani 1 1 d DU A .
S2 S 1.0155(7) 0.8876(6) 0.8511(4) 0.101(2) Uani 1 1 d U . .
C50 C 0.8302(13) 0.8036(11) 0.7369(9) 0.074(4) Uani 1 1 d DU . .
F1 F 0.7479(16) 0.7513(15) 0.7277(13) 0.079(4) Uani 0.50 1 d PDU A 1
F2 F 0.9230(15) 0.7634(15) 0.7383(13) 0.079(4) Uani 0.50 1 d PDU A 1
F3 F 0.8243(19) 0.8706(13) 0.6981(12) 0.077(4) Uani 0.50 1 d PDU A 1
F1' F 0.8319(19) 0.7176(11) 0.7415(12) 0.074(4) Uani 0.50 1 d PDU A 2
F2' F 0.9196(15) 0.8293(16) 0.7125(12) 0.079(4) Uani 0.50 1 d PDU A 2
F3' F 0.7443(15) 0.8259(16) 0.6956(12) 0.079(4) Uani 0.50 1 d PDU A 2

loop_
_atom_site_aniso_label
_atom_site_aniso_U_11
_atom_site_aniso_U_22
_atom_site_aniso_U_33
_atom_site_aniso_U_23
_atom_site_aniso_U_13
_atom_site_aniso_U_12
Au1 0.0239(3) 0.0240(3) 0.0276(3) 0.0033(2) -0.0020(2) -0.0004(2)
Au2 0.0256(3) 0.0216(3) 0.0244(3) -0.0008(2) -0.0010(2) 0.0009(2)
P2 0.026(2) 0.0186(18) 0.028(2) -0.0024(15) -0.0019(16) 0.0052(15)
P1 0.023(2) 0.0177(19) 0.038(2) 0.0004(16) -0.0032(17) 0.0022(15)
O1 0.070(10) 0.040(8) 0.037(7) -0.014(6) -0.008(7) 0.010(7)
O2 0.076(10) 0.028(7) 0.051(8) -0.016(6) -0.019(7) 0.001(7)
C1 0.030(9) 0.021(7) 0.025(8) -0.003(6) -0.002(6) -0.002(6)
C2 0.049(11) 0.019(8) 0.028(8) -0.011(6) -0.014(7) 0.007(7)
C3 0.041(10) 0.015(7) 0.051(11) -0.002(7) 0.013(8) -0.003(7)
C4 0.056(13) 0.035(11) 0.060(13) 0.010(9) 0.010(10) 0.002(9)
C5 0.041(11) 0.046(11) 0.055(12) 0.007(10) 0.017(9) -0.006(9)
C6 0.043(11) 0.022(9) 0.068(13) -0.004(8) -0.010(10) -0.007(8)
C7 0.046(11) 0.025(9) 0.037(9) -0.005(7) -0.025(8) 0.007(8)
C8 0.070(14) 0.031(10) 0.036(10) -0.007(8) -0.028(10) 0.009(10)
C9 0.066(8) 0.070(8) 0.066(8) -0.004(7) 0.006(7) 0.010(7)
C10 0.072(7) 0.078(7) 0.073(7) -0.002(6) 0.009(6) 0.009(6)
C11 0.084(6) 0.089(6) 0.088(6) -0.001(4) 0.012(4) 0.005(4)
C12 0.091(7) 0.098(7) 0.096(7) -0.001(6) 0.013(6) 0.005(6)
C13 0.098(11) 0.110(11) 0.108(11) -0.003(11) 0.021(10) 0.012(10)
C14 0.021(8) 0.032(9) 0.049(10) -0.001(8) -0.014(7) 0.011(7)
C15 0.041(12) 0.046(13) 0.11(2) -0.034(13) -0.017(12) 0.002(10)
C16 0.028(11) 0.069(16) 0.12(2) -0.031(15) -0.003(12) 0.015(11)
C17 0.049(14) 0.054(14) 0.077(16) -0.017(12) -0.011(11) 0.024(11)
C18 0.066(16) 0.018(9) 0.11(2) 0.005(11) -0.006(14) 0.016(10)
C19 0.057(13) 0.033(10) 0.061(13) 0.006(9) 0.021(10) 0.007(9)
C20 0.039(10) 0.014(7) 0.037(9) 0.006(6) -0.005(7) 0.005(7)
C21 0.044(12) 0.043(11) 0.058(13) 0.009(9) -0.011(10) -0.008(9)
C22 0.055(13) 0.050(12) 0.044(11) 0.005(9) -0.023(10) -0.010(10)
C23 0.035(11) 0.12(2) 0.028(9) 0.011(11) 0.001(8) 0.034(12)
C24 0.038(11) 0.045(11) 0.058(12) 0.008(10) 0.009(9) 0.011(9)
C25 0.035(10) 0.034(9) 0.038(10) 0.005(8) -0.015(8) -0.014(8)
C26 0.024(8) 0.037(9) 0.031(8) 0.006(7) 0.011(6) 0.001(7)
C27 0.074(15) 0.034(10) 0.049(11) 0.001(9) 0.032(10) 0.020(10)
C28 0.10(2) 0.020(10) 0.083(17) 0.000(10) 0.011(14) -0.005(11)
C29 0.068(15) 0.045(12) 0.052(12) 0.007(10) 0.025(11) -0.023(11)
C30 0.10(2) 0.076(18) 0.061(15) 0.015(14) 0.012(14) -0.032(16)
C31 0.12(2) 0.055(14) 0.046(12) -0.016(11) 0.027(13) -0.041(15)
C32 0.015(7) 0.029(8) 0.035(8) -0.001(7) -0.006(6) 0.000(6)
C33 0.036(9) 0.032(9) 0.035(9) -0.008(7) -0.004(7) 0.007(7)
C34 0.061(13) 0.032(10) 0.028(9) -0.008(7) 0.006(8) 0.012(9)
C35 0.064(14) 0.031(10) 0.049(12) -0.016(9) -0.022(10) 0.016(9)
C36 0.056(14) 0.047(12) 0.066(14) -0.008(11) -0.018(11) -0.013(10)
C37 0.037(10) 0.026(9) 0.048(10) -0.002(8) -0.012(8) 0.002(8)
C38 0.029(8) 0.033(9) 0.023(7) 0.011(7) 0.007(6) 0.011(7)
C39 0.037(10) 0.030(9) 0.039(9) 0.004(7) 0.005(8) 0.004(7)
C40 0.044(11) 0.043(11) 0.050(11) 0.004(9) 0.023(9) 0.010(9)
C41 0.034(10) 0.053(12) 0.056(12) 0.027(10) 0.019(9) 0.021(9)
C42 0.019(9) 0.062(14) 0.087(16) -0.007(12) -0.005(9) -0.008(9)
C43 0.036(10) 0.042(10) 0.035(9) -0.007(8) -0.001(7) 0.004(8)
C44 0.023(8) 0.027(8) 0.039(9) 0.002(7) 0.001(7) -0.002(7)
C45 0.023(8) 0.033(9) 0.045(10) 0.001(8) 0.002(7) 0.008(7)
C46 0.056(12) 0.034(10) 0.029(9) 0.005(7) 0.008(8) -0.002(8)
C47 0.047(12) 0.052(12) 0.047(11) -0.002(9) 0.012(9) -0.007(10)
C48 0.035(10) 0.040(11) 0.080(15) 0.014(10) 0.030(10) -0.009(9)
C49 0.033(10) 0.030(9) 0.064(12) 0.008(9) 0.026(9) 0.017(8)
N1 0.070(4) 0.066(4) 0.067(4) -0.009(4) 0.009(4) 0.011(4)
O3 0.106(6) 0.106(6) 0.105(6) -0.008(4) 0.014(4) 0.000(4)
O4 0.103(6) 0.099(6) 0.098(6) -0.010(4) 0.007(4) 0.013(4)
O5 0.123(6) 0.122(6) 0.122(6) -0.007(5) 0.015(4) -0.003(5)
O6 0.124(6) 0.129(6) 0.117(6) 0.000(5) 0.019(4) 0.002(5)
C51 0.133(6) 0.135(6) 0.134(6) -0.002(4) 0.018(4) -0.003(4)
F4 0.131(7) 0.140(7) 0.135(7) -0.012(5) 0.017(5) -0.006(5)
F5 0.127(7) 0.129(7) 0.119(7) 0.004(4) 0.019(4) -0.006(4)
F6 0.149(7) 0.149(7) 0.151(7) -0.002(5) 0.022(5) 0.001(5)
S1 0.063(3) 0.055(2) 0.061(3) -0.013(2) 0.018(2) 0.019(2)
S2 0.103(4) 0.121(4) 0.079(4) -0.016(3) 0.020(3) -0.004(3)
C50 0.075(5) 0.074(5) 0.072(5) -0.002(3) 0.010(3) 0.002(3)
F1 0.082(5) 0.079(5) 0.077(5) -0.003(4) 0.011(4) -0.002(4)
F2 0.080(5) 0.079(5) 0.077(5) -0.002(4) 0.009(4) 0.003(4)
F3 0.079(5) 0.077(5) 0.076(5) -0.001(4) 0.009(4) 0.001(4)
F1' 0.076(5) 0.074(5) 0.071(5) -0.004(4) 0.009(4) 0.001(4)
F2' 0.081(5) 0.079(5) 0.078(5) -0.003(4) 0.010(4) 0.000(4)
F3' 0.081(5) 0.080(5) 0.077(5) -0.003(4) 0.009(4) 0.004(4)

loop_
_atom_type_symbol
_atom_type_description
_atom_type_scat_dispersion_real
_atom_type_scat_dispersion_imag
_atom_type_scat_source
C C 0.0033 0.0016 'International Tables Vol C Tables 4.2.6.8 and 6.1.1.4'
H H 0.0000 0.0000 'International Tables Vol C Tables 4.2.6.8 and 6.1.1.4'
N N 0.0061 0.0033 'International Tables Vol C Tables 4.2.6.8 and 6.1.1.4'
O O 0.0106 0.0060 'International Tables Vol C Tables 4.2.6.8 and 6.1.1.4'
F F 0.0171 0.0103 'International Tables Vol C Tables 4.2.6.8 and 6.1.1.4'
P P 0.1023 0.0942 'International Tables Vol C Tables 4.2.6.8 and 6.1.1.4'
S S 0.1246 0.1234 'International Tables Vol C Tables 4.2.6.8 and 6.1.1.4'
Au Au -2.0133 8.8022 'International Tables Vol C Tables 4.2.6.8 and 6.1.1.4'

loop_
_geom_angle_atom_site_label_1
_geom_angle_atom_site_label_2
_geom_angle_atom_site_label_3
_geom_angle
C1 Au1 P1 170.7(4)
C1 Au1 Au2 49.9(4)
P1 Au1 Au2 131.23(10)
C1 Au2 P2 177.5(4)
C1 Au2 Au1 51.5(4)
P2 Au2 Au1 126.05(10)
C38 P2 C44 107.0(7)
C38 P2 C32 107.0(7)
C44 P2 C32 104.8(7)
C38 P2 Au2 116.9(6)
C44 P2 Au2 112.3(6)
C32 P2 Au2 108.2(5)
C26 P1 C14 104.4(8)
C26 P1 C20 107.7(8)
C14 P1 C20 107.1(8)
C26 P1 Au1 107.1(6)
C14 P1 Au1 112.9(6)
C20 P1 Au1 116.8(6)
C9 O1 C8 122.6(17)
C9 C1 C2 114.5(17)
C9 C1 Au2 118.1(15)
C2 C1 Au2 117.8(11)
C9 C1 Au1 107.7(14)
C2 C1 Au1 114.2(10)
Au2 C1 Au1 78.6(5)
C7 C2 C3 115.0(17)
C7 C2 C1 121.4(16)
C3 C2 C1 123.6(14)
C4 C3 C2 121.9(17)
C4 C3 H3A 119.0
C2 C3 H3A 119.0
C3 C4 C5 123(2)
C3 C4 H4A 118.5
C5 C4 H4A 118.5
C6 C5 C4 116.9(18)
C6 C5 H5A 121.5
C4 C5 H5A 121.5
C5 C6 C7 120.7(17)
C5 C6 H6A 119.7
C7 C6 H6A 119.7
C2 C7 C6 122.5(18)
C2 C7 C8 121.4(19)
C6 C7 C8 116.1(16)
O2 C8 O1 115.0(19)
O2 C8 C7 130(2)
O1 C8 C7 115.0(15)
O1 C9 C1 125(2)
O1 C9 C10 111(2)
C1 C9 C10 124(2)
C11 C10 C9 118(2)
C11 C10 H10A 107.9
C9 C10 H10A 107.9
C11 C10 H10B 107.9
C9 C10 H10B 107.9
H10A C10 H10B 107.2
C10 C11 C12 117(2)
C10 C11 H11A 108.2
C12 C11 H11A 108.2
C10 C11 H11B 108.2
C12 C11 H11B 108.2
H11A C11 H11B 107.3
C11 C12 C13 114(3)
C11 C12 H12A 108.8
C13 C12 H12A 108.8
C11 C12 H12B 108.8
C13 C12 H12B 108.8
H12A C12 H12B 107.7
C12 C13 H13A 109.5
C12 C13 H13B 109.5
H13A C13 H13B 109.5
C12 C13 H13C 109.5
H13A C13 H13C 109.5
H13B C13 H13C 109.5
C19 C14 C15 119.9(17)
C19 C14 P1 118.7(14)
C15 C14 P1 121.3(14)
C16 C15 C14 118(2)
C16 C15 H15A 121.2
C14 C15 H15A 121.2
C17 C16 C15 121(2)
C17 C16 H16A 119.3
C15 C16 H16A 119.3
C18 C17 C16 121(2)
C18 C17 H17A 119.4
C16 C17 H17A 119.4
C17 C18 C19 122(2)
C17 C18 H18A 119.1
C19 C18 H18A 119.1
C14 C19 C18 118(2)
C14 C19 H19A 121.1
C18 C19 H19A 121.1
C25 C20 C21 119.5(17)
C25 C20 P1 121.0(13)
C21 C20 P1 119.5(15)
C20 C21 C22 118(2)
C20 C21 H21A 121.2
C22 C21 H21A 121.2
C23 C22 C21 120.1(19)
C23 C22 H22A 120.0
C21 C22 H22A 120.0
C24 C23 C22 122.0(19)
C24 C23 H23A 119.0
C22 C23 H23A 119.0
C23 C24 C25 119.2(19)
C23 C24 H24A 120.4
C25 C24 H24A 120.4
C24 C25 C20 121.3(16)
C24 C25 H25A 119.3
C20 C25 H25A 119.3
C27 C26 C31 116.0(17)
C27 C26 P1 125.4(13)
C31 C26 P1 117.8(14)
C26 C27 C28 121.7(19)
C26 C27 H27A 119.1
C28 C27 H27A 119.1
C29 C28 C27 121(2)
C29 C28 H28A 119.3
C27 C28 H28A 119.3
C30 C29 C28 120(2)
C30 C29 H29A 119.9
C28 C29 H29A 119.9
C29 C30 C31 118(2)
C29 C30 H30A 120.8
C31 C30 H30A 120.8
C30 C31 C26 122(2)
C30 C31 H31A 119.1
C26 C31 H31A 119.1
C37 C32 C33 118.5(15)
C37 C32 P2 122.9(13)
C33 C32 P2 118.6(12)
C34 C33 C32 120.1(17)
C34 C33 H33A 120.0
C32 C33 H33A 120.0
C35 C34 C33 121.1(18)
C35 C34 H34A 119.5
C33 C34 H34A 119.5
C34 C35 C36 120.9(18)
C34 C35 H35A 119.5
C36 C35 H35A 119.5
C35 C36 C37 116.9(19)
C35 C36 H36A 121.5
C37 C36 H36A 121.5
C32 C37 C36 122.3(18)
C32 C37 H37A 118.9
C36 C37 H37A 118.9
C39 C38 C43 119.6(15)
C39 C38 P2 123.0(13)
C43 C38 P2 117.4(13)
C40 C39 C38 120.9(18)
C40 C39 H39A 119.6
C38 C39 H39A 119.6
C39 C40 C41 121.2(19)
C39 C40 H40A 119.4
C41 C40 H40A 119.4
C42 C41 C40 118.9(17)
C42 C41 H41A 120.6
C40 C41 H41A 120.6
C41 C42 C43 121.8(18)
C41 C42 H42A 119.1
C43 C42 H42A 119.1
C38 C43 C42 117.6(17)
C38 C43 H43A 121.2
C42 C43 H43A 121.2
C45 C44 C49 117.9(16)
C45 C44 P2 123.1(13)
C49 C44 P2 118.9(13)
C46 C45 C44 121.5(16)
C46 C45 H45A 119.3
C44 C45 H45A 119.3
C45 C46 C47 121.6(18)
C45 C46 H46A 119.2
C47 C46 H46A 119.2
C46 C47 C48 119.8(18)
C46 C47 H47A 120.1
C48 C47 H47A 120.1
C47 C48 C49 117.5(18)
C47 C48 H48A 121.2
C49 C48 H48A 121.2
C44 C49 C48 121.6(17)
C44 C49 H49A 119.2
C48 C49 H49A 119.2
S1 N1 S2 117.1(14)
F5 C51 F4 122(4)
F5 C51 F6 92(4)
F4 C51 F6 100(4)
F5 C51 S2 120(4)
F4 C51 S2 111(4)
F6 C51 S2 106(3)
N1 S1 O4 137.3(13)
N1 S1 O3 104.9(13)
O4 S1 O3 93.8(10)
N1 S1 C50 107.0(10)
O4 S1 C50 106.0(10)
O3 S1 C50 102.1(10)
O6 S2 O5 97.0(17)
O6 S2 C51 124(2)
O5 S2 C51 96(2)
O6 S2 N1 134.3(16)
O5 S2 N1 84.4(13)
C51 S2 N1 100.7(19)
F1 C50 F3 114.4(15)
F1 C50 F2 113.0(15)
F3 C50 F2 111.9(15)
F1 C50 F1' 53.1(14)
F3 C50 F1' 146(2)
F2 C50 F1' 61.3(14)
F1 C50 F3' 60.4(14)
F3 C50 F3' 54.5(14)
F2 C50 F3' 141(2)
F1' C50 F3' 108.0(15)
F1 C50 F2' 144(2)
F3 C50 F2' 61.6(14)
F2 C50 F2' 51.2(14)
F1' C50 F2' 108.3(15)
F3' C50 F2' 109.0(15)
F1 C50 S1 103.9(16)
F3 C50 S1 105.5(16)
F2 C50 S1 107.2(16)
F1' C50 S1 107.8(15)
F3' C50 S1 111.7(15)
F2' C50 S1 111.9(16)

loop_
_geom_bond_atom_site_label_1
_geom_bond_atom_site_label_2
_geom_bond_distance
Au1 C1 2.181(15)
Au1 P1 2.264(4)
Au1 Au2 2.7315(9)
Au2 C1 2.131(15)
Au2 P2 2.277(4)
P2 C38 1.801(15)
P2 C44 1.801(17)
P2 C32 1.823(15)
P1 C26 1.800(17)
P1 C14 1.800(17)
P1 C20 1.808(17)
O1 C9 1.36(3)
O1 C8 1.41(3)
O2 C8 1.19(2)
C1 C9 1.37(3)
C1 C2 1.46(2)
C2 C7 1.40(2)
C2 C3 1.41(2)
C3 C4 1.36(3)
C3 H3A 0.9500
C4 C5 1.41(3)
C4 H4A 0.9500
C5 C6 1.36(3)
C5 H5A 0.9500
C6 C7 1.43(3)
C6 H6A 0.9500
C7 C8 1.44(3)
C9 C10 1.51(4)
C10 C11 1.50(4)
C10 H10A 0.9900
C10 H10B 0.9900
C11 C12 1.506(18)
C11 H11A 0.9900
C11 H11B 0.9900
C12 C13 1.534(19)
C12 H12A 0.9900
C12 H12B 0.9900
C13 H13A 0.9800
C13 H13B 0.9800
C13 H13C 0.9800
C14 C19 1.38(3)
C14 C15 1.42(3)
C15 C16 1.40(3)
C15 H15A 0.9500
C16 C17 1.36(3)
C16 H16A 0.9500
C17 C18 1.29(3)
C17 H17A 0.9500
C18 C19 1.44(3)
C18 H18A 0.9500
C19 H19A 0.9500
C20 C25 1.37(3)
C20 C21 1.40(2)
C21 C22 1.41(3)
C21 H21A 0.9500
C22 C23 1.35(3)
C22 H22A 0.9500
C23 C24 1.34(3)
C23 H23A 0.9500
C24 C25 1.37(3)
C24 H24A 0.9500
C25 H25A 0.9500
C26 C27 1.35(3)
C26 C31 1.41(3)
C27 C28 1.37(3)
C27 H27A 0.9500
C28 C29 1.35(3)
C28 H28A 0.9500
C29 C30 1.35(3)
C29 H29A 0.9500
C30 C31 1.41(3)
C30 H30A 0.9500
C31 H31A 0.9500
C32 C37 1.37(2)
C32 C33 1.39(2)
C33 C34 1.38(2)
C33 H33A 0.9500
C34 C35 1.35(3)
C34 H34A 0.9500
C35 C36 1.40(3)
C35 H35A 0.9500
C36 C37 1.41(3)
C36 H36A 0.9500
C37 H37A 0.9500
C38 C39 1.38(2)
C38 C43 1.40(2)
C39 C40 1.36(2)
C39 H39A 0.9500
C40 C41 1.37(3)
C40 H40A 0.9500
C41 C42 1.36(3)
C41 H41A 0.9500
C42 C43 1.41(3)
C42 H42A 0.9500
C43 H43A 0.9500
C44 C45 1.39(2)
C44 C49 1.40(2)
C45 C46 1.38(2)
C45 H45A 0.9500
C46 C47 1.39(3)
C46 H46A 0.9500
C47 C48 1.41(3)
C47 H47A 0.9500
C48 C49 1.45(2)
C48 H48A 0.9500
C49 H49A 0.9500
N1 S1 1.39(2)
N1 S2 1.81(2)
O3 S1 1.590(15)
O4 S1 1.484(14)
O5 S2 1.49(3)
O6 S2 1.21(3)
C51 F5 1.21(5)
C51 F4 1.24(5)
C51 F6 1.45(5)
C51 S2 1.75(5)
S1 C50 1.88(2)
C50 F1 1.414(16)
C50 F3 1.416(16)
C50 F2 1.425(16)
C50 F1' 1.442(17)
C50 F3' 1.452(17)
C50 F2' 1.453(17)

loop_
_geom_torsion_atom_site_label_1
_geom_torsion_atom_site_label_2
_geom_torsion_atom_site_label_3
_geom_torsion_atom_site_label_4
_geom_torsion
P1 Au1 Au2 C1 -167.8(6)
C1 Au1 Au2 P2 179.3(6)
P1 Au1 Au2 P2 11.5(2)
C1 Au2 P2 C38 157(10)
Au1 Au2 P2 C38 143.4(5)
C1 Au2 P2 C44 -79(10)
Au1 Au2 P2 C44 -92.5(6)
C1 Au2 P2 C32 36(10)
Au1 Au2 P2 C32 22.7(6)
C1 Au1 P1 C26 -61(3)
Au2 Au1 P1 C26 31.4(6)
C1 Au1 P1 C14 53(3)
Au2 Au1 P1 C14 145.7(7)
C1 Au1 P1 C20 178(3)
Au2 Au1 P1 C20 -89.4(6)
P2 Au2 C1 C9 91(10)
Au1 Au2 C1 C9 104.1(17)
P2 Au2 C1 C2 -125(10)
Au1 Au2 C1 C2 -111.5(12)
P2 Au2 C1 Au1 -14(10)
P1 Au1 C1 C9 -15(3)
Au2 Au1 C1 C9 -116.1(16)
P1 Au1 C1 C2 -144(2)
Au2 Au1 C1 C2 115.6(13)
P1 Au1 C1 Au2 101(2)
C9 C1 C2 C7 0(2)
Au2 C1 C2 C7 -145.5(13)
Au1 C1 C2 C7 125.0(14)
C9 C1 C2 C3 179.1(18)
Au2 C1 C2 C3 33(2)
Au1 C1 C2 C3 -56.2(19)
C7 C2 C3 C4 0(3)
C1 C2 C3 C4 -179.3(17)
C2 C3 C4 C5 0(3)
C3 C4 C5 C6 0(3)
C4 C5 C6 C7 1(3)
C3 C2 C7 C6 1(2)
C1 C2 C7 C6 179.9(16)
C3 C2 C7 C8 -179.4(16)
C1 C2 C7 C8 0(2)
C5 C6 C7 C2 -1(3)
C5 C6 C7 C8 179.1(18)
C9 O1 C8 O2 174.0(18)
C9 O1 C8 C7 -5(3)
C2 C7 C8 O2 -176.2(19)
C6 C7 C8 O2 3(3)
C2 C7 C8 O1 3(2)
C6 C7 C8 O1 -177.6(15)
C8 O1 C9 C1 5(3)
C8 O1 C9 C10 -176.8(18)
C2 C1 C9 O1 -3(3)
Au2 C1 C9 O1 142.9(19)
Au1 C1 C9 O1 -131(2)
C2 C1 C9 C10 180(2)
Au2 C1 C9 C10 -35(3)
Au1 C1 C9 C10 52(3)
O1 C9 C10 C11 49(3)
C1 C9 C10 C11 -134(3)
C9 C10 C11 C12 49(4)
C10 C11 C12 C13 -174(3)
C26 P1 C14 C19 147.6(16)
C20 P1 C14 C19 -98.4(16)
Au1 P1 C14 C19 31.7(17)
C26 P1 C14 C15 -28.4(19)
C20 P1 C14 C15 85.6(19)
Au1 P1 C14 C15 -144.4(16)
C19 C14 C15 C16 3(3)
P1 C14 C15 C16 178.8(19)
C14 C15 C16 C17 0(4)
C15 C16 C17 C18 -4(4)
C16 C17 C18 C19 6(4)
C15 C14 C19 C18 -1(3)
P1 C14 C19 C18 -177.2(17)
C17 C18 C19 C14 -3(4)
C26 P1 C20 C25 -117.8(14)
C14 P1 C20 C25 130.4(14)
Au1 P1 C20 C25 2.6(15)
C26 P1 C20 C21 61.0(15)
C14 P1 C20 C21 -50.8(16)
Au1 P1 C20 C21 -178.5(12)
C25 C20 C21 C22 0(3)
P1 C20 C21 C22 -179.1(14)
C20 C21 C22 C23 -3(3)
C21 C22 C23 C24 7(4)
C22 C23 C24 C25 -7(4)
C23 C24 C25 C20 3(3)
C21 C20 C25 C24 0(3)
P1 C20 C25 C24 179.1(14)
C14 P1 C26 C27 127.4(17)
C20 P1 C26 C27 13.7(19)
Au1 P1 C26 C27 -112.7(16)
C14 P1 C26 C31 -62.7(19)
C20 P1 C26 C31 -176.4(17)
Au1 P1 C26 C31 57.2(18)
C31 C26 C27 C28 8(3)
P1 C26 C27 C28 178.1(18)
C26 C27 C28 C29 -3(4)
C27 C28 C29 C30 -3(4)
C28 C29 C30 C31 4(4)
C29 C30 C31 C26 1(4)
C27 C26 C31 C30 -7(4)
P1 C26 C31 C30 -178(2)
C38 P2 C32 C37 96.6(15)
C44 P2 C32 C37 -16.8(16)
Au2 P2 C32 C37 -136.7(13)
C38 P2 C32 C33 -83.0(14)
C44 P2 C32 C33 163.7(13)
Au2 P2 C32 C33 43.7(14)
C37 C32 C33 C34 5(2)
P2 C32 C33 C34 -175.6(13)
C32 C33 C34 C35 -5(3)
C33 C34 C35 C36 3(3)
C34 C35 C36 C37 -1(3)
C33 C32 C37 C36 -3(3)
P2 C32 C37 C36 177.2(16)
C35 C36 C37 C32 2(3)
C44 P2 C38 C39 89.0(14)
C32 P2 C38 C39 -22.9(15)
Au2 P2 C38 C39 -144.3(12)
C44 P2 C38 C43 -90.0(14)
C32 P2 C38 C43 158.1(13)
Au2 P2 C38 C43 36.7(14)
C43 C38 C39 C40 -2(3)
P2 C38 C39 C40 179.5(14)
C38 C39 C40 C41 1(3)
C39 C40 C41 C42 1(3)
C40 C41 C42 C43 -2(3)
C39 C38 C43 C42 1(3)
P2 C38 C43 C42 179.7(15)
C41 C42 C43 C38 1(3)
C38 P2 C44 C45 -30.4(16)
C32 P2 C44 C45 83.0(15)
Au2 P2 C44 C45 -159.8(12)
C38 P2 C44 C49 153.2(14)
C32 P2 C44 C49 -93.4(15)
Au2 P2 C44 C49 23.7(16)
C49 C44 C45 C46 2(3)
P2 C44 C45 C46 -174.4(14)
C44 C45 C46 C47 -1(3)
C45 C46 C47 C48 -1(3)
C46 C47 C48 C49 2(3)
C45 C44 C49 C48 -1(3)
P2 C44 C49 C48 175.6(16)
C47 C48 C49 C44 -1(3)
S2 N1 S1 O4 -50(2)
S2 N1 S1 O3 -163.0(13)
S2 N1 S1 C50 89.0(13)
F5 C51 S2 O6 -172(3)
F4 C51 S2 O6 -22(5)
F6 C51 S2 O6 86(4)
F5 C51 S2 O5 -69(4)
F4 C51 S2 O5 81(4)
F6 C51 S2 O5 -171(3)
F5 C51 S2 N1 16(4)
F4 C51 S2 N1 167(3)
F6 C51 S2 N1 -86(3)
S1 N1 S2 O6 -55(3)
S1 N1 S2 O5 -149.1(16)
S1 N1 S2 C51 115(2)
N1 S1 C50 F1 117.8(16)
O4 S1 C50 F1 -89.7(15)
O3 S1 C50 F1 7.9(15)
N1 S1 C50 F3 -121.6(16)
O4 S1 C50 F3 30.9(16)
O3 S1 C50 F3 128.6(14)
N1 S1 C50 F2 -2.1(17)
O4 S1 C50 F2 150.4(15)
O3 S1 C50 F2 -112.0(15)
N1 S1 C50 F1' 62.6(16)
O4 S1 C50 F1' -144.9(15)
O3 S1 C50 F1' -47.3(15)
N1 S1 C50 F3' -178.9(16)
O4 S1 C50 F3' -26.5(16)
O3 S1 C50 F3' 71.2(16)
N1 S1 C50 F2' -56.5(17)
O4 S1 C50 F2' 96.0(16)
O3 S1 C50 F2' -166.3(15)
